data_7014475
loop_
_publ_author_name
'Girotti, Rugiada'
'Romerosa, Antonio'
'Ma\~nas, Sonia'
'Serrano-Ruiz, Manuel'
'Perutz, Robin'

_publ_section_title
;
 Photo-aquation of cis-[RuCl2(mPTA)4](CF3SO3)4 in water (mPTA =
 N-methyl-1,3,5-triaza-7-phosphaadamantane).
;
_journal_issue 4
_journal_name_full 'Dalton transactions (Cambridge, England : 2003)'
_journal_page_first 828
_journal_page_last 836
_journal_paper_doi 10.1039/c0dt00885k
_journal_volume 40
_journal_year 2011
_chemical_formula_sum 'C24 H45 Cl2 F9 N9 O11 P3 Ru S3'
_chemical_formula_weight 1167.75
_chemical_name_systematic
;
?
;
_space_group_IT_number 2
_symmetry_cell_setting triclinic
_symmetry_space_group_name_Hall '-P 1'
_symmetry_space_group_name_H-M 'P -1'
_atom_sites_solution_hydrogens geom
_atom_sites_solution_primary direct
_atom_sites_solution_secondary difmap
_audit_creation_method SHELXL-97
_cell_angle_alpha 72.418(5)
_cell_angle_beta 71.313(5)
_cell_angle_gamma 89.160(5)
_cell_formula_units_Z 2
_cell_length_a 13.246(5)
_cell_length_b 13.399(5)
_cell_length_c 14.017(5)
_cell_measurement_reflns_used 7297
_cell_measurement_temperature 293(2)
_cell_measurement_theta_max 48.86
_cell_measurement_theta_min 3.200
_cell_volume 2237.2(14)
_computing_cell_refinement 'Bruker APEX'
_computing_data_collection 'Bruker APEX'
_computing_data_reduction 'Bruker SHELXTL'
_computing_molecular_graphics 'Bruker SHELXTL'
_computing_publication_material 'Bruker SHELXTL'
_computing_structure_refinement 'SHELXL-97 (Sheldrick, 1997)'
_computing_structure_solution 'SHELXS-97 (Sheldrick, 1990)'
_diffrn_ambient_temperature 293(2)
_diffrn_measured_fraction_theta_full 0.987
_diffrn_measured_fraction_theta_max 0.987
_diffrn_measurement_device_type 'CCD area detector'
_diffrn_measurement_method 'phi and omega scans'
_diffrn_radiation_monochromator graphite
_diffrn_radiation_source 'fine-focus sealed tube'
_diffrn_radiation_type MoK\a
_diffrn_radiation_wavelength 0.71069
_diffrn_reflns_av_R_equivalents 0.0508
_diffrn_reflns_av_sigmaI/netI 0.0790
_diffrn_reflns_limit_h_max 15
_diffrn_reflns_limit_h_min -15
_diffrn_reflns_limit_k_max 15
_diffrn_reflns_limit_k_min -9
_diffrn_reflns_limit_l_max 16
_diffrn_reflns_limit_l_min -16
_diffrn_reflns_number 11677
_diffrn_reflns_theta_full 24.43
_diffrn_reflns_theta_max 24.43
_diffrn_reflns_theta_min 1.60
_exptl_absorpt_coefficient_mu 0.816
_exptl_absorpt_correction_type none
_exptl_crystal_colour orange
_exptl_crystal_density_diffrn 1.733
_exptl_crystal_density_method 'not measured'
_exptl_crystal_description prismatic
_exptl_crystal_F_000 1184
_exptl_crystal_size_max 0.12
_exptl_crystal_size_mid 0.09
_exptl_crystal_size_min 0.075
_refine_diff_density_max 1.806
_refine_diff_density_min -1.011
_refine_diff_density_rms 0.228
_refine_ls_extinction_method none
_refine_ls_goodness_of_fit_ref 1.045
_refine_ls_hydrogen_treatment constr
_refine_ls_matrix_type full
_refine_ls_number_parameters 562
_refine_ls_number_reflns 7297
_refine_ls_number_restraints 0
_refine_ls_restrained_S_all 1.045
_refine_ls_R_factor_all 0.0866
_refine_ls_R_factor_gt 0.0590
_refine_ls_shift/su_max 0.095
_refine_ls_shift/su_mean 0.020
_refine_ls_structure_factor_coef Fsqd
_refine_ls_weighting_details 'calc w=1/[\s^2^(Fo^2^)+(0.1476P)^2^+0.0000P] where P=(Fo^2^+2Fc^2^)/3'
_refine_ls_weighting_scheme calc
_refine_ls_wR_factor_gt 0.1759
_refine_ls_wR_factor_ref 0.2219
_reflns_number_gt 5423
_reflns_number_total 7297
_reflns_threshold_expression >2sigma(I)
_cod_data_source_file C0DT00885K.TXT
_cod_data_source_block ru3mptas
_cod_depositor_comments
;
The following automatic conversions were performed:
'_symmetry_cell_setting' value 'Triclinic' changed to 'triclinic'
according to '/home/saulius/struct/CIF-dictionaries/cif_core.dic'
dictionary named 'cif_core.dic' version 2.4.1 from 2010-06-29.

Automatic conversion script
Id: cif_fix_enum 1555 2011-01-17 13:19:09Z saulius 
;
_cod_original_sg_symbol_H-M P-1
_cod_database_code 7014475

loop_
_symmetry_equiv_pos_as_xyz
'x, y, z'
'-x, -y, -z'

loop_
_atom_site_label
_atom_site_type_symbol
_atom_site_fract_x
_atom_site_fract_y
_atom_site_fract_z
_atom_site_U_iso_or_equiv
_atom_site_adp_type
_atom_site_occupancy
_atom_site_symmetry_multiplicity
_atom_site_calc_flag
_atom_site_refinement_flags
_atom_site_disorder_assembly
_atom_site_disorder_group
Ru1 Ru 0.88240(4) 0.24886(4) 0.85891(4) 0.0183(2) Uani 1 1 d . . .
P1 P 0.72791(14) 0.21846(14) 0.82635(13) 0.0228(4) Uani 1 1 d . . .
P2 P 1.01644(14) 0.27232(14) 0.92905(13) 0.0207(4) Uani 1 1 d . . .
P3 P 0.98483(14) 0.26218(14) 0.69552(13) 0.0201(4) Uani 1 1 d . . .
S1T S 0.28773(14) 0.02566(15) 0.74766(14) 0.0296(5) Uani 1 1 d . . .
S2T S 0.24014(18) 0.60282(18) 0.62100(16) 0.0445(6) Uani 1 1 d . . .
S3T S 0.64248(16) 0.66559(17) 0.80431(15) 0.0361(5) Uani 1 1 d . . .
O1 O 0.7785(4) 0.2417(4) 1.0212(4) 0.0305(12) Uani 1 1 d . . .
C1 C 0.6155(5) 0.1484(6) 0.9448(5) 0.0313(18) Uani 1 1 d . . .
H1A H 0.6352 0.0795 0.9770 0.038 Uiso 1 1 calc R . .
H1B H 0.6024 0.1866 0.9958 0.038 Uiso 1 1 calc R . .
C2 C 0.7147(6) 0.1416(7) 0.7424(6) 0.038(2) Uani 1 1 d . . .
H2A H 0.7602 0.1764 0.6700 0.046 Uiso 1 1 calc R . .
H2B H 0.7394 0.0729 0.7661 0.046 Uiso 1 1 calc R . .
C3 C 0.6580(6) 0.3301(6) 0.7728(6) 0.0360(19) Uani 1 1 d . . .
H3A H 0.6466 0.3760 0.8164 0.043 Uiso 1 1 calc R . .
H3B H 0.7030 0.3699 0.7017 0.043 Uiso 1 1 calc R . .
C4 C 0.5296(6) 0.0726(7) 0.8505(6) 0.041(2) Uani 1 1 d . . .
H4A H 0.5559 0.0061 0.8794 0.049 Uiso 1 1 calc R . .
H4B H 0.4606 0.0576 0.8451 0.049 Uiso 1 1 calc R . .
C5 C 0.5668(7) 0.2244(7) 0.7002(6) 0.046(2) Uani 1 1 d . . .
H5A H 0.4990 0.2102 0.6919 0.055 Uiso 1 1 calc R . .
H5B H 0.6172 0.2601 0.6303 0.055 Uiso 1 1 calc R . .
C6 C 0.4787(6) 0.2315(7) 0.8823(6) 0.041(2) Uani 1 1 d . . .
H6A H 0.4726 0.2728 0.9297 0.050 Uiso 1 1 calc R . .
H6B H 0.4076 0.2182 0.8805 0.050 Uiso 1 1 calc R . .
C7 C 0.5008(7) 0.3902(7) 0.7245(9) 0.068(3) Uani 1 1 d . . .
H7A H 0.4827 0.4310 0.7724 0.102 Uiso 1 1 calc R . .
H7B H 0.4371 0.3683 0.7148 0.102 Uiso 1 1 calc R . .
H7C H 0.5498 0.4321 0.6573 0.102 Uiso 1 1 calc R . .
C8 C 1.1581(6) 0.2432(7) 0.8912(6) 0.0349(19) Uani 1 1 d . . .
H8A H 1.1615 0.1697 0.8957 0.042 Uiso 1 1 calc R . .
H8B H 1.1951 0.2850 0.8182 0.042 Uiso 1 1 calc R . .
C9 C 1.0349(6) 0.4018(6) 0.9417(6) 0.0316(17) Uani 1 1 d . . .
H9A H 1.0651 0.4523 0.8714 0.038 Uiso 1 1 calc R . .
H9B H 0.9657 0.4229 0.9755 0.038 Uiso 1 1 calc R . .
C10 C 0.9810(6) 0.1949(6) 1.0707(5) 0.0319(18) Uani 1 1 d . . .
H10A H 0.9090 0.2074 1.1081 0.038 Uiso 1 1 calc R . .
H10B H 0.9810 0.1207 1.0771 0.038 Uiso 1 1 calc R . .
C11 C 1.1702(6) 0.2011(7) 1.0660(7) 0.039(2) Uani 1 1 d . . .
H11A H 1.2158 0.2120 1.1048 0.047 Uiso 1 1 calc R . .
H11B H 1.1714 0.1284 1.0671 0.047 Uiso 1 1 calc R . .
C12 C 1.2115(6) 0.3765(6) 0.9569(6) 0.037(2) Uani 1 1 d . . .
H12A H 1.2570 0.3900 0.9945 0.045 Uiso 1 1 calc R . .
H12B H 1.2409 0.4208 0.8836 0.045 Uiso 1 1 calc R . .
C13 C 1.0587(6) 0.3378(6) 1.1125(6) 0.0310(17) Uani 1 1 d . . .
H13A H 0.9864 0.3554 1.1418 0.037 Uiso 1 1 calc R . .
H13B H 1.1002 0.3514 1.1538 0.037 Uiso 1 1 calc R . .
C14 C 1.0183(8) 0.1586(7) 1.2365(6) 0.053(3) Uani 1 1 d . . .
H14A H 0.9520 0.1820 1.2718 0.080 Uiso 1 1 calc R . .
H14B H 1.0710 0.1681 1.2675 0.080 Uiso 1 1 calc R . .
H14C H 1.0076 0.0855 1.2442 0.080 Uiso 1 1 calc R . .
C15 C 0.9590(6) 0.3663(5) 0.5869(5) 0.0248(16) Uani 1 1 d . . .
H15A H 0.8869 0.3530 0.5877 0.030 Uiso 1 1 calc R . .
H15B H 0.9641 0.4337 0.5982 0.030 Uiso 1 1 calc R . .
C16 C 0.9978(6) 0.1503(5) 0.6422(5) 0.0291(17) Uani 1 1 d . . .
H16A H 1.0286 0.0944 0.6834 0.035 Uiso 1 1 calc R . .
H16B H 0.9273 0.1233 0.6494 0.035 Uiso 1 1 calc R . .
C17 C 1.1314(5) 0.2925(5) 0.6561(5) 0.0209(15) Uani 1 1 d . . .
H17A H 1.1445 0.3551 0.6730 0.025 Uiso 1 1 calc R . .
H17B H 1.1601 0.2350 0.6978 0.025 Uiso 1 1 calc R . .
C18 C 1.0273(6) 0.2700(6) 0.4613(5) 0.0352(19) Uani 1 1 d . . .
H18A H 0.9529 0.2519 0.4724 0.042 Uiso 1 1 calc R . .
H18B H 1.0675 0.2795 0.3874 0.042 Uiso 1 1 calc R . .
C19 C 1.1749(6) 0.2096(6) 0.5144(5) 0.0299(17) Uani 1 1 d . . .
H19A H 1.2183 0.2188 0.4414 0.036 Uiso 1 1 calc R . .
H19B H 1.2004 0.1522 0.5594 0.036 Uiso 1 1 calc R . .
C20 C 1.1440(6) 0.3980(6) 0.4685(5) 0.0317(18) Uani 1 1 d . . .
H20A H 1.1485 0.4625 0.4852 0.038 Uiso 1 1 calc R . .
H20B H 1.1870 0.4106 0.3947 0.038 Uiso 1 1 calc R . .
C21 C 1.3058(6) 0.3387(6) 0.5157(6) 0.0341(18) Uani 1 1 d . . .
H21A H 1.3145 0.4053 0.5260 0.051 Uiso 1 1 calc R . .
H21B H 1.3441 0.3437 0.4433 0.051 Uiso 1 1 calc R . .
H21C H 1.3335 0.2859 0.5619 0.051 Uiso 1 1 calc R . .
Cl1 Cl 0.88909(15) 0.06169(13) 0.91943(14) 0.0320(4) Uani 1 1 d . . .
Cl2 Cl 0.86566(14) 0.43606(13) 0.80823(13) 0.0271(4) Uani 1 1 d . . .
N1 N 0.5517(5) 0.2963(5) 0.7691(5) 0.0400(17) Uani 1 1 d . . .
N2 N 0.5168(5) 0.1358(5) 0.9226(5) 0.0332(15) Uani 1 1 d . . .
N3 N 0.6048(5) 0.1282(6) 0.7442(5) 0.0399(17) Uani 1 1 d . . .
N4 N 1.1903(4) 0.3097(5) 0.5403(4) 0.0276(14) Uani 1 1 d . . .
N5 N 1.0360(5) 0.3708(5) 0.4824(4) 0.0278(14) Uani 1 1 d . . .
N6 N 1.0666(5) 0.1815(5) 0.5281(4) 0.0332(15) Uani 1 1 d . . .
N7 N 1.0557(5) 0.2203(4) 1.1230(5) 0.0285(14) Uani 1 1 d . . .
N8 N 1.2128(5) 0.2661(5) 0.9605(5) 0.0337(15) Uani 1 1 d . . .
N9 N 1.1049(5) 0.4048(5) 1.0032(5) 0.0277(14) Uani 1 1 d . . .
C1T C 0.3845(8) -0.0001(8) 0.6349(7) 0.052(2) Uani 1 1 d . . .
C2T C 0.3771(8) 0.6457(8) 0.6058(8) 0.056(3) Uani 1 1 d . . .
C3T C 0.5819(8) 0.7850(9) 0.7695(7) 0.056(3) Uani 1 1 d . . .
O1T O 0.3201(4) 0.1333(4) 0.7298(5) 0.0434(14) Uani 1 1 d . . .
O2T O 0.1855(5) 0.0106(5) 0.7388(5) 0.0578(18) Uani 1 1 d . . .
O3T O 0.3110(4) -0.0489(4) 0.8357(4) 0.0434(15) Uani 1 1 d . . .
O4T O 0.2474(5) 0.6115(5) 0.5139(4) 0.0498(16) Uani 1 1 d . . .
O5T O 0.2287(7) 0.4958(5) 0.6891(5) 0.076(2) Uani 1 1 d . . .
O6T O 0.1772(7) 0.6754(7) 0.6672(6) 0.089(3) Uani 1 1 d . . .
O7T O 0.6137(6) 0.6042(5) 0.7495(5) 0.0646(19) Uani 1 1 d . . .
O8T O 0.7531(5) 0.7022(5) 0.7654(4) 0.0492(15) Uani 1 1 d . . .
O9T O 0.5977(5) 0.6244(6) 0.9188(5) 0.0644(19) Uani 1 1 d . . .
F1T F 0.4840(4) 0.0160(5) 0.6326(4) 0.0753(18) Uani 1 1 d . . .
F2T F 0.3726(7) -0.0971(6) 0.6361(6) 0.099(2) Uani 1 1 d . . .
F3T F 0.3746(6) 0.0618(6) 0.5446(4) 0.099(3) Uani 1 1 d . . .
F4T F 0.4058(6) 0.7414(5) 0.5444(5) 0.088(2) Uani 1 1 d . . .
F5T F 0.4436(5) 0.5843(6) 0.5619(6) 0.090(2) Uani 1 1 d . . .
F6T F 0.3843(6) 0.6346(6) 0.7001(5) 0.105(3) Uani 1 1 d . . .
F7T F 0.4746(5) 0.7688(6) 0.8041(5) 0.090(2) Uani 1 1 d . . .
F8T F 0.6111(5) 0.8301(5) 0.6677(4) 0.101(3) Uani 1 1 d . . .
F9T F 0.6056(7) 0.8498(5) 0.8159(7) 0.109(3) Uani 1 1 d . . .
O1W O 0.3590(6) 0.6080(6) 0.0017(6) 0.087(3) Uani 1 1 d . . .

loop_
_atom_site_aniso_label
_atom_site_aniso_U_11
_atom_site_aniso_U_22
_atom_site_aniso_U_33
_atom_site_aniso_U_23
_atom_site_aniso_U_13
_atom_site_aniso_U_12
Ru1 0.0158(3) 0.0187(4) 0.0207(3) -0.0066(2) -0.0062(2) 0.0038(2)
P1 0.0182(9) 0.0254(10) 0.0230(9) -0.0060(8) -0.0059(7) 0.0003(7)
P2 0.0204(9) 0.0210(10) 0.0240(9) -0.0100(7) -0.0090(7) 0.0054(7)
P3 0.0183(9) 0.0205(10) 0.0208(9) -0.0055(7) -0.0065(7) 0.0035(7)
S1T 0.0254(10) 0.0335(11) 0.0274(9) -0.0057(8) -0.0089(8) 0.0061(8)
S2T 0.0432(13) 0.0496(14) 0.0386(11) -0.0106(10) -0.0135(10) -0.0067(10)
S3T 0.0386(12) 0.0432(13) 0.0325(10) -0.0135(9) -0.0188(9) 0.0138(9)
O1 0.023(3) 0.045(3) 0.025(2) -0.016(2) -0.004(2) 0.001(2)
C1 0.020(4) 0.041(5) 0.027(4) -0.007(3) -0.002(3) -0.003(3)
C2 0.027(4) 0.055(6) 0.031(4) -0.016(4) -0.005(3) -0.008(4)
C3 0.023(4) 0.035(5) 0.045(5) -0.005(4) -0.011(3) -0.009(3)
C4 0.031(4) 0.044(5) 0.038(4) 0.003(4) -0.013(4) -0.012(4)
C5 0.032(5) 0.070(7) 0.026(4) -0.001(4) -0.010(4) -0.017(4)
C6 0.017(4) 0.064(6) 0.046(5) -0.024(4) -0.008(4) 0.001(4)
C7 0.042(6) 0.051(6) 0.098(8) 0.014(6) -0.040(6) 0.012(5)
C8 0.024(4) 0.053(5) 0.038(4) -0.028(4) -0.012(3) 0.019(4)
C9 0.040(5) 0.029(4) 0.032(4) -0.017(3) -0.014(3) 0.002(3)
C10 0.034(4) 0.035(4) 0.031(4) -0.009(3) -0.017(3) -0.007(3)
C11 0.042(5) 0.042(5) 0.058(5) -0.030(4) -0.035(4) 0.020(4)
C12 0.035(4) 0.050(5) 0.026(4) -0.014(4) -0.007(3) -0.011(4)
C13 0.036(4) 0.032(4) 0.033(4) -0.020(3) -0.013(3) 0.006(3)
C14 0.066(6) 0.058(6) 0.032(4) -0.004(4) -0.020(4) -0.025(5)
C15 0.026(4) 0.023(4) 0.027(4) -0.006(3) -0.013(3) 0.012(3)
C16 0.027(4) 0.023(4) 0.034(4) -0.007(3) -0.008(3) 0.008(3)
C17 0.019(3) 0.026(4) 0.018(3) -0.009(3) -0.005(3) 0.007(3)
C18 0.031(4) 0.054(5) 0.025(4) -0.019(4) -0.009(3) -0.001(4)
C19 0.036(4) 0.023(4) 0.023(4) -0.003(3) -0.005(3) 0.017(3)
C20 0.031(4) 0.034(4) 0.023(4) 0.001(3) -0.009(3) 0.000(3)
C21 0.023(4) 0.040(5) 0.032(4) -0.005(4) -0.006(3) 0.004(3)
Cl1 0.0393(11) 0.0197(10) 0.0349(10) -0.0069(8) -0.0114(8) 0.0049(8)
Cl2 0.0285(9) 0.0193(9) 0.0342(9) -0.0071(7) -0.0129(8) 0.0071(7)
N1 0.029(4) 0.030(4) 0.053(4) 0.005(3) -0.021(3) 0.004(3)
N2 0.025(3) 0.041(4) 0.030(3) -0.002(3) -0.012(3) -0.001(3)
N3 0.030(4) 0.055(5) 0.035(4) -0.016(3) -0.011(3) -0.002(3)
N4 0.021(3) 0.036(4) 0.024(3) -0.012(3) -0.003(2) 0.002(3)
N5 0.027(3) 0.032(4) 0.020(3) -0.002(3) -0.009(3) 0.005(3)
N6 0.032(4) 0.040(4) 0.025(3) -0.014(3) -0.003(3) -0.004(3)
N7 0.032(3) 0.022(3) 0.036(3) -0.007(3) -0.020(3) 0.006(3)
N8 0.030(4) 0.045(4) 0.042(4) -0.027(3) -0.023(3) 0.013(3)
N9 0.033(3) 0.023(3) 0.038(3) -0.015(3) -0.020(3) 0.007(3)
C1T 0.064(7) 0.061(7) 0.039(5) -0.019(5) -0.024(5) 0.017(5)
C2T 0.061(7) 0.056(7) 0.063(6) -0.021(5) -0.034(5) 0.003(5)
C3T 0.052(6) 0.074(7) 0.038(5) -0.015(5) -0.013(4) 0.035(5)
O1T 0.041(3) 0.035(3) 0.057(4) -0.019(3) -0.016(3) 0.010(3)
O2T 0.034(3) 0.072(4) 0.060(4) -0.003(3) -0.023(3) -0.013(3)
O3T 0.037(3) 0.049(4) 0.035(3) 0.002(3) -0.013(3) 0.006(3)
O4T 0.050(4) 0.063(4) 0.036(3) -0.011(3) -0.017(3) -0.007(3)
O5T 0.121(7) 0.050(4) 0.048(4) 0.004(3) -0.033(4) -0.033(4)
O6T 0.079(6) 0.115(7) 0.088(6) -0.063(5) -0.019(5) 0.049(5)
O7T 0.077(5) 0.067(5) 0.078(5) -0.039(4) -0.048(4) 0.009(4)
O8T 0.041(4) 0.063(4) 0.050(4) -0.021(3) -0.020(3) 0.012(3)
O9T 0.064(4) 0.080(5) 0.035(3) -0.001(3) -0.014(3) 0.019(4)
F1T 0.047(3) 0.116(5) 0.064(4) -0.036(4) -0.015(3) 0.040(3)
F2T 0.146(7) 0.083(5) 0.112(6) -0.069(4) -0.065(5) 0.048(5)
F3T 0.109(5) 0.153(7) 0.033(3) -0.028(4) -0.026(3) 0.077(5)
F4T 0.099(5) 0.067(4) 0.090(5) -0.014(4) -0.029(4) -0.040(4)
F5T 0.058(4) 0.100(5) 0.125(6) -0.051(5) -0.034(4) 0.022(4)
F6T 0.110(6) 0.150(7) 0.083(5) -0.038(5) -0.065(5) -0.013(5)
F7T 0.055(4) 0.131(6) 0.063(4) -0.015(4) -0.010(3) 0.051(4)
F8T 0.097(5) 0.113(6) 0.047(3) 0.009(3) 0.002(3) 0.069(4)
F9T 0.146(7) 0.068(5) 0.133(7) -0.059(5) -0.049(6) 0.053(5)
O1W 0.068(5) 0.059(5) 0.096(6) 0.001(4) -0.002(4) 0.022(4)

loop_
_atom_type_symbol
_atom_type_description
_atom_type_scat_dispersion_real
_atom_type_scat_dispersion_imag
_atom_type_scat_source
C C 0.0033 0.0016 'International Tables Vol C Tables 4.2.6.8 and 6.1.1.4'
H H 0.0000 0.0000 'International Tables Vol C Tables 4.2.6.8 and 6.1.1.4'
N N 0.0061 0.0033 'International Tables Vol C Tables 4.2.6.8 and 6.1.1.4'
O O 0.0106 0.0060 'International Tables Vol C Tables 4.2.6.8 and 6.1.1.4'
F F 0.0171 0.0103 'International Tables Vol C Tables 4.2.6.8 and 6.1.1.4'
P P 0.1023 0.0942 'International Tables Vol C Tables 4.2.6.8 and 6.1.1.4'
S S 0.1246 0.1234 'International Tables Vol C Tables 4.2.6.8 and 6.1.1.4'
Cl Cl 0.1484 0.1585 'International Tables Vol C Tables 4.2.6.8 and 6.1.1.4'
Ru Ru -1.2594 0.8363 'International Tables Vol C Tables 4.2.6.8 and 6.1.1.4'

loop_
_geom_angle_atom_site_label_1
_geom_angle_atom_site_label_2
_geom_angle_atom_site_label_3
_geom_angle
_geom_angle_site_symmetry_1
_geom_angle_site_symmetry_3
_geom_angle_publ_flag
P3 Ru1 O1 177.89(14) . . ?
P3 Ru1 P1 92.90(7) . . ?
O1 Ru1 P1 86.94(13) . . ?
P3 Ru1 P2 99.02(7) . . ?
O1 Ru1 P2 81.20(13) . . ?
P1 Ru1 P2 168.00(6) . . ?
P3 Ru1 Cl1 92.54(7) . . ?
O1 Ru1 Cl1 89.55(14) . . ?
P1 Ru1 Cl1 87.93(7) . . ?
P2 Ru1 Cl1 90.16(6) . . ?
P3 Ru1 Cl2 91.03(6) . . ?
O1 Ru1 Cl2 86.87(14) . . ?
P1 Ru1 Cl2 90.80(6) . . ?
P2 Ru1 Cl2 90.36(6) . . ?
Cl1 Ru1 Cl2 176.26(6) . . ?
C1 P1 C2 97.1(4) . . ?
C1 P1 C3 97.9(3) . . ?
C2 P1 C3 96.7(4) . . ?
C1 P1 Ru1 114.6(2) . . ?
C2 P1 Ru1 125.3(3) . . ?
C3 P1 Ru1 119.8(2) . . ?
C9 P2 C8 98.5(4) . . ?
C9 P2 C10 97.9(3) . . ?
C8 P2 C10 95.8(3) . . ?
C9 P2 Ru1 116.4(2) . . ?
C8 P2 Ru1 130.2(2) . . ?
C10 P2 Ru1 112.0(2) . . ?
C15 P3 C17 98.8(3) . . ?
C15 P3 C16 100.6(3) . . ?
C17 P3 C16 94.0(3) . . ?
C15 P3 Ru1 116.8(2) . . ?
C17 P3 Ru1 119.3(2) . . ?
C16 P3 Ru1 122.4(2) . . ?
O2T S1T O1T 113.6(4) . . ?
O2T S1T O3T 117.0(3) . . ?
O1T S1T O3T 114.4(3) . . ?
O2T S1T C1T 106.3(4) . . ?
O1T S1T C1T 101.3(4) . . ?
O3T S1T C1T 101.7(4) . . ?
O5T S2T O6T 116.3(5) . . ?
O5T S2T O4T 113.6(4) . . ?
O6T S2T O4T 116.8(4) . . ?
O5T S2T C2T 101.3(5) . . ?
O6T S2T C2T 102.9(5) . . ?
O4T S2T C2T 102.7(4) . . ?
O7T S3T O8T 114.5(4) . . ?
O7T S3T O9T 115.0(4) . . ?
O8T S3T O9T 114.2(4) . . ?
O7T S3T C3T 104.4(5) . . ?
O8T S3T C3T 101.8(4) . . ?
O9T S3T C3T 104.8(4) . . ?
N2 C1 P1 113.4(5) . . ?
N3 C2 P1 112.8(6) . . ?
N1 C3 P1 112.9(5) . . ?
N3 C4 N2 111.2(6) . . ?
N3 C5 N1 112.2(6) . . ?
N2 C6 N1 113.2(6) . . ?
N8 C8 P2 112.0(5) . . ?
N9 C9 P2 113.1(5) . . ?
N7 C10 P2 113.7(5) . . ?
N8 C11 N7 114.0(6) . . ?
N9 C12 N8 112.9(6) . . ?
N9 C13 N7 112.6(5) . . ?
N5 C15 P3 111.6(4) . . ?
N6 C16 P3 111.9(5) . . ?
N4 C17 P3 113.9(4) . . ?
N6 C18 N5 114.2(5) . . ?
N6 C19 N4 113.8(6) . . ?
N5 C20 N4 112.1(5) . . ?
C7 N1 C3 109.6(6) . . ?
C7 N1 C5 109.3(7) . . ?
C3 N1 C5 110.4(6) . . ?
C7 N1 C6 111.0(7) . . ?
C3 N1 C6 109.8(6) . . ?
C5 N1 C6 106.8(6) . . ?
C6 N2 C1 112.8(6) . . ?
C6 N2 C4 110.1(6) . . ?
C1 N2 C4 111.5(6) . . ?
C5 N3 C4 110.2(7) . . ?
C5 N3 C2 112.4(7) . . ?
C4 N3 C2 113.3(6) . . ?
C21 N4 C17 109.8(5) . . ?
C21 N4 C19 110.7(5) . . ?
C17 N4 C19 109.1(5) . . ?
C21 N4 C20 109.5(5) . . ?
C17 N4 C20 111.4(5) . . ?
C19 N4 C20 106.4(5) . . ?
C20 N5 C15 114.6(6) . . ?
C20 N5 C18 109.7(6) . . ?
C15 N5 C18 110.4(5) . . ?
C19 N6 C18 108.6(6) . . ?
C19 N6 C16 111.7(6) . . ?
C18 N6 C16 112.2(6) . . ?
C14 N7 C10 109.8(6) . . ?
C14 N7 C13 108.8(6) . . ?
C10 N7 C13 110.0(5) . . ?
C14 N7 C11 112.1(6) . . ?
C10 N7 C11 110.3(6) . . ?
C13 N7 C11 105.8(6) . . ?
C11 N8 C12 109.7(6) . . ?
C11 N8 C8 112.5(6) . . ?
C12 N8 C8 112.1(6) . . ?
C12 N9 C13 109.8(6) . . ?
C12 N9 C9 112.8(6) . . ?
C13 N9 C9 111.4(6) . . ?
F2T C1T F1T 106.5(8) . . ?
F2T C1T F3T 107.1(8) . . ?
F1T C1T F3T 108.5(8) . . ?
F2T C1T S1T 112.4(7) . . ?
F1T C1T S1T 111.6(6) . . ?
F3T C1T S1T 110.5(7) . . ?
F4T C2T F6T 110.8(9) . . ?
F4T C2T F5T 107.6(9) . . ?
F6T C2T F5T 108.5(9) . . ?
F4T C2T S2T 112.1(7) . . ?
F6T C2T S2T 109.4(8) . . ?
F5T C2T S2T 108.4(7) . . ?
F8T C3T F9T 110.2(10) . . ?
F8T C3T F7T 106.4(8) . . ?
F9T C3T F7T 106.3(8) . . ?
F8T C3T S3T 112.4(7) . . ?
F9T C3T S3T 109.5(6) . . ?
F7T C3T S3T 111.8(8) . . ?

loop_
_geom_bond_atom_site_label_1
_geom_bond_atom_site_label_2
_geom_bond_distance
_geom_bond_site_symmetry_2
_geom_bond_publ_flag
Ru1 P3 2.2106(19) . ?
Ru1 O1 2.223(5) . ?
Ru1 P1 2.3015(19) . ?
Ru1 P2 2.3535(18) . ?
Ru1 Cl1 2.403(2) . ?
Ru1 Cl2 2.4194(19) . ?
P1 C1 1.836(7) . ?
P1 C2 1.829(8) . ?
P1 C3 1.840(8) . ?
P2 C9 1.824(7) . ?
P2 C8 1.849(7) . ?
P2 C10 1.847(7) . ?
P3 C15 1.849(6) . ?
P3 C17 1.854(7) . ?
P3 C16 1.850(7) . ?
S1T O2T 1.422(6) . ?
S1T O1T 1.435(6) . ?
S1T O3T 1.452(5) . ?
S1T C1T 1.810(10) . ?
S2T O5T 1.441(7) . ?
S2T O6T 1.439(7) . ?
S2T O4T 1.442(6) . ?
S2T C2T 1.837(10) . ?
S3T O7T 1.410(6) . ?
S3T O8T 1.426(6) . ?
S3T O9T 1.447(6) . ?
S3T C3T 1.784(9) . ?
C1 N2 1.461(9) . ?
C2 N3 1.460(9) . ?
C3 N1 1.507(9) . ?
C4 N3 1.472(10) . ?
C4 N2 1.473(10) . ?
C5 N3 1.412(11) . ?
C5 N1 1.528(11) . ?
C6 N2 1.395(10) . ?
C6 N1 1.555(10) . ?
C7 N1 1.482(10) . ?
C8 N8 1.484(9) . ?
C9 N9 1.462(9) . ?
C10 N7 1.501(8) . ?
C11 N8 1.402(10) . ?
C11 N7 1.530(10) . ?
C12 N9 1.450(10) . ?
C12 N8 1.464(10) . ?
C13 N9 1.454(9) . ?
C13 N7 1.536(9) . ?
C14 N7 1.475(9) . ?
C15 N5 1.477(9) . ?
C16 N6 1.495(9) . ?
C17 N4 1.506(8) . ?
C18 N6 1.476(9) . ?
C18 N5 1.481(9) . ?
C19 N6 1.425(9) . ?
C19 N4 1.525(9) . ?
C20 N5 1.418(9) . ?
C20 N4 1.563(8) . ?
C21 N4 1.486(9) . ?
C1T F2T 1.306(11) . ?
C1T F1T 1.326(11) . ?
C1T F3T 1.334(10) . ?
C2T F4T 1.291(11) . ?
C2T F6T 1.319(11) . ?
C2T F5T 1.330(12) . ?
C3T F8T 1.298(10) . ?
C3T F9T 1.324(12) . ?
C3T F7T 1.344(11) . ?
